data_2012454
loop_
_publ_author_name
'Zakaria, Choudhury M'
'Ferguson, George'
'Lough, Alan J.'
'Glidewell, Christopher'

_publ_section_title
;
 Hydrogen-bonded adducts of ferrocene-1,1'-diylbis(diphenylmethanol):
 monomeric and polymeric adducts with 1,2-bis(4-pyridyl)ethene and
 1,6-diaminohexane
;
_journal_issue 1
_journal_name_full 'Acta Crystallographica Section C'
_journal_page_first m1
_journal_page_last m4
_journal_paper_doi 10.1107/S0108270101017152
_journal_volume 58
_journal_year 2002
_chemical_formula_iupac '[Fe (C18 H15 O)2], C12 H10 N2'
_chemical_formula_moiety 'C36 H30 Fe O2, C12 H10 N2'
_chemical_formula_sum 'C48 H40 Fe N2 O2'
_chemical_formula_weight 732.67
_chemical_name_systematic
;
Ferrocene-1,1'-diylbis(diphenylmethanol)--1,2-bis(4'-pyridyl)ethene (1/1)
;
_space_group_IT_number 2
_symmetry_cell_setting triclinic
_symmetry_space_group_name_Hall '-P 1'
_symmetry_space_group_name_H-M 'P -1'
_atom_sites_solution_hydrogens geom
_atom_sites_solution_primary direct
_atom_sites_solution_secondary difmap
_cell_angle_alpha 76.7680(18)
_cell_angle_beta 87.4580(17)
_cell_angle_gamma 74.064(3)
_cell_formula_units_Z 2
_cell_length_a 9.6393(4)
_cell_length_b 11.4219(5)
_cell_length_c 17.7338(10)
_cell_measurement_reflns_used 6061
_cell_measurement_temperature 150(2)
_cell_measurement_theta_max 25.04
_cell_measurement_theta_min 2.58
_cell_volume 1827.24(15)
_computing_cell_refinement 'DENZO-SMN (Otwinowski & Minor, 1997)'
_computing_data_collection 'KappaCCD Server Software (Nonius, 1997)'
_computing_data_reduction DENZO-SMN
_computing_molecular_graphics 'PLATON (Spek, 2001)'
_computing_publication_material 'SHELXL97 (Sheldrick, 1997) and PRPKAPPA (Ferguson, 1999)'
_computing_structure_refinement 'SHELXL97 (Sheldrick, 1997)'
_computing_structure_solution 'SHELXS97 (Sheldrick, 1997)'
_diffrn_ambient_temperature 150(2)
_diffrn_measured_fraction_theta_full .996
_diffrn_measured_fraction_theta_max .996
_diffrn_measurement_device_type KappaCCD
_diffrn_measurement_method '\f scans, and \w scans with \k offsets'
_diffrn_radiation_monochromator graphite
_diffrn_radiation_source 'fine-focus sealed X-ray tube'
_diffrn_radiation_type 'Mo K\a'
_diffrn_radiation_wavelength .71073
_diffrn_reflns_av_R_equivalents .060
_diffrn_reflns_av_sigmaI/netI .0859
_diffrn_reflns_limit_h_max 11
_diffrn_reflns_limit_h_min 0
_diffrn_reflns_limit_k_max 13
_diffrn_reflns_limit_k_min -12
_diffrn_reflns_limit_l_max 21
_diffrn_reflns_limit_l_min -20
_diffrn_reflns_number 16969
_diffrn_reflns_theta_full 25.04
_diffrn_reflns_theta_max 25.04
_diffrn_reflns_theta_min 2.58
_diffrn_standards_decay_% negligible
_exptl_absorpt_coefficient_mu .457
_exptl_absorpt_correction_T_max .9388
_exptl_absorpt_correction_T_min .9023
_exptl_absorpt_correction_type multi-scan
_exptl_absorpt_process_details '(DENZO-SMN; Otwinowski & Minor, 1997)'
_exptl_crystal_colour orange
_exptl_crystal_density_diffrn 1.332
_exptl_crystal_density_method 'not measured'
_exptl_crystal_description block
_exptl_crystal_F_000 768
_exptl_crystal_size_max .23
_exptl_crystal_size_mid .16
_exptl_crystal_size_min .14
_refine_diff_density_max .547
_refine_diff_density_min -.480
_refine_ls_extinction_coef .0044(10)
_refine_ls_extinction_expression Fc^*^=kFc[1+0.001xFc^2^\l^3^/sin(2\q)]^-1/4^
_refine_ls_extinction_method SHELXL97
_refine_ls_goodness_of_fit_ref 1.029
_refine_ls_hydrogen_treatment constr
_refine_ls_matrix_type full
_refine_ls_number_parameters 526
_refine_ls_number_reflns 6460
_refine_ls_number_restraints 64
_refine_ls_restrained_S_all 1.031
_refine_ls_R_factor_all .0815
_refine_ls_R_factor_gt .0500
_refine_ls_shift/su_max .001
_refine_ls_shift/su_mean .000
_refine_ls_structure_factor_coef Fsqd
_refine_ls_weighting_details 'w = 1/[\s^2^(Fo^2^)+(0.0328P)^2^+1.2945P] where P = (Fo^2^+2Fc^2^)/3'
_refine_ls_weighting_scheme calc
_refine_ls_wR_factor_gt .1107
_refine_ls_wR_factor_ref .1251
_reflns_number_gt 4709
_reflns_number_total 6460
_reflns_threshold_expression I>2\s(I)
_cod_data_source_file sk1515.cif
_cod_data_source_block I
_cod_depositor_comments
;
The following automatic conversions were performed:

'_exptl_absorpt_correction_type' value 'Multi-scan' changed to
'multi-scan' according to
/home/saulius/struct/CIF-dictionaries/cif_core.dic dictionary named
'cif_core.dic' version 2.4.1 from 2010-06-29.

Automatic conversion script
Id: cif_fix_values 1715 2011-07-08 13:25:40Z adriana 
;
_cod_database_code 2012454
_cod_database_fobs_code 2012454

loop_
_symmetry_equiv_pos_as_xyz
'x, y, z'
'-x, -y, -z'

loop_
_atom_site_label
_atom_site_fract_x
_atom_site_fract_y
_atom_site_fract_z
_atom_site_U_iso_or_equiv
_atom_site_adp_type
_atom_site_calc_flag
_atom_site_refinement_flags
_atom_site_occupancy
_atom_site_disorder_assembly
_atom_site_disorder_group
_atom_site_type_symbol
Fe1 .58624(4) .72258(4) .81709(2) .02481(15) Uani d . 1 . . Fe
O1 .5773(2) .4707(2) .73149(12) .0306(5) Uani d . 1 . . O
O2 .3278(2) .66740(19) .69347(11) .0268(5) Uani d D 1 . . O
C1 .7158(3) .4598(3) .76479(18) .0284(7) Uani d . 1 . . C
C11 .6947(3) .5387(3) .82439(17) .0265(7) Uani d . 1 . . C
C12 .5780(3) .5494(3) .87751(17) .0284(7) Uani d . 1 . . C
C13 .5986(3) .6217(3) .92872(18) .0312(7) Uani d . 1 . . C
C14 .7287(3) .6560(3) .90870(17) .0302(7) Uani d . 1 . . C
C15 .7882(3) .6049(3) .84492(17) .0285(7) Uani d . 1 . . C
C2 .2741(3) .7655(3) .73402(16) .0234(6) Uani d . 1 . . C
C21 .4007(3) .8128(3) .75196(17) .0240(7) Uani d . 1 . . C
C22 .4134(3) .8753(3) .81122(18) .0275(7) Uani d . 1 . . C
C23 .5449(3) .9119(3) .80049(19) .0307(7) Uani d . 1 . . C
C24 .6126(3) .8723(3) .73557(18) .0314(7) Uani d . 1 . . C
C25 .5257(3) .8115(3) .70495(17) .0274(7) Uani d . 1 . . C
C31 .7682(3) .3196(3) .80226(19) .0296(7) Uani d . 1 . . C
C32 .7704(3) .2725(3) .8817(2) .0357(8) Uani d . 1 . . C
C33 .7966(3) .1445(3) .9128(2) .0395(8) Uani d . 1 . . C
C34 .8236(3) .0621(3) .8644(2) .0380(8) Uani d . 1 . . C
C35 .8293(3) .1063(3) .7853(2) .0397(8) Uani d . 1 . . C
C36 .8018(3) .2339(3) .7548(2) .0350(8) Uani d . 1 . . C
C41 .8173(3) .4988(3) .70036(18) .0298(7) Uani d . 1 . . C
C42 .7654(3) .5625(3) .62633(19) .0345(8) Uani d . 1 . . C
C43 .8581(4) .5985(3) .5686(2) .0428(9) Uani d . 1 . . C
C44 1.0041(4) .5698(3) .5850(2) .0454(9) Uani d . 1 . . C
C45 1.0576(4) .5061(3) .6580(2) .0424(9) Uani d . 1 . . C
C46 .9654(3) .4701(3) .7156(2) .0352(8) Uani d . 1 . . C
C51 .1590(3) .8709(3) .68255(16) .0254(7) Uani d . 1 . . C
C52 .1677(3) .9924(3) .66032(19) .0359(8) Uani d . 1 . . C
C53 .0621(4) 1.0847(3) .6122(2) .0446(9) Uani d . 1 . . C
C54 -.0529(3) 1.0549(3) .58558(19) .0409(9) Uani d . 1 . . C
C55 -.0630(3) .9329(3) .60755(18) .0366(8) Uani d . 1 . . C
C56 .0408(3) .8416(3) .65594(17) .0309(7) Uani d . 1 . . C
C61 .2069(3) .7107(3) .80876(16) .0232(6) Uani d . 1 . . C
C62 .2243(3) .5828(3) .83339(17) .0266(7) Uani d . 1 . . C
C63 .1710(3) .5339(3) .90432(18) .0311(7) Uani d . 1 . . C
C64 .0995(3) .6124(3) .95085(18) .0329(8) Uani d . 1 . . C
C65 .0752(3) .7401(3) .92526(17) .0307(7) Uani d . 1 . . C
C66 .1271(3) .7898(3) .85407(17) .0283(7) Uani d . 1 . . C
N71 .3676(7) .7351(6) .53449(17) .0402(16) Uani d PD .601(5) A 1 N
C72 .4124(5) .8394(5) .5108(3) .0446(17) Uani d PD .601(5) A 1 C
C73 .4835(6) .8597(5) .4412(2) .0390(16) Uani d PD .601(5) A 1 C
C74 .5088(8) .7760(5) .3929(4) .0359(17) Uani d PD .601(5) A 1 C
C75 .4566(7) .6713(6) .4150(3) .0359(16) Uani d PD .601(5) A 1 C
C76 .3889(10) .6565(8) .4861(3) .0307(15) Uani d PD .601(5) A 1 C
C77 .5887(5) .8000(4) .31690(19) .0370(15) Uani d PD .601(5) A 1 C
N81 .7652(5) .8689(6) .0404(3) .0402(14) Uani d PD .601(5) A 1 N
C82 .6355(6) .8445(7) .0431(3) .0438(19) Uani d PDU .601(5) A 1 C
C83 .5804(7) .7959(7) .11334(15) .0354(15) Uani d PD .601(5) A 1 C
C84 .6463(4) .7841(6) .1839(2) .0309(14) Uani d PD .601(5) A 1 C
C85 .7778(4) .8131(5) .1786(2) .0251(13) Uani d PDU .601(5) A 1 C
C86 .8357(6) .8535(7) .10747(18) .0359(15) Uani d PD .601(5) A 1 C
C87 .5802(4) .7417(4) .26059(15) .0331(14) Uani d PD .601(5) A 1 C
N71A .4009(11) .7434(11) .5397(2) .0297(10) Uiso d PD .399(5) A 2 N
C72A .4710(8) .8256(8) .5011(4) .0297(10) Uiso d PD .399(5) A 2 C
C73A .5226(10) .8304(9) .4264(4) .0297(10) Uiso d PD .399(5) A 2 C
C74A .4971(15) .7452(12) .3876(8) .0297(10) Uiso d PD .399(5) A 2 C
C75A .4243(14) .6614(14) .4280(6) .0297(10) Uiso d PD .399(5) A 2 C
C76A .3781(19) .6581(15) .5036(6) .0297(10) Uiso d PD .399(5) A 2 C
C77A .5395(7) .7481(7) .3036(3) .0297(10) Uiso d PD .399(5) A 2 C
N81A .7340(10) .8570(10) .0263(6) .0297(10) Uiso d PD .399(5) A 2 N
C82A .6172(12) .8216(10) .0569(5) .0297(10) Uiso d PD .399(5) A 2 C
C83A .5900(13) .7940(12) .1357(4) .0297(10) Uiso d PD .399(5) A 2 C
C84A .6884(9) .8008(12) .1884(6) .0297(10) Uiso d PD .399(5) A 2 C
C85A .8115(10) .8345(11) .1590(4) .0297(10) Uiso d PD .399(5) A 2 C
C86A .8251(12) .8656(12) .0791(4) .0297(10) Uiso d PD .399(5) A 2 C
C87A .6540(7) .7869(7) .2746(3) .0297(10) Uiso d PD .399(5) A 2 C
H1 .5248 .5442 .7270 .046 Uiso calc R 1 . . H
H2 .3342 .6987 .6462 .040 Uiso calc R 1 . . H
H12 .4996 .5137 .8782 .034 Uiso calc R 1 . . H
H13 .5365 .6436 .9694 .037 Uiso calc R 1 . . H
H14 .7688 .7047 .9337 .036 Uiso calc R 1 . . H
H15 .8754 .6132 .8200 .034 Uiso calc R 1 . . H
H22 .3461 .8901 .8511 .033 Uiso calc R 1 . . H
H23 .5799 .9553 .8318 .037 Uiso calc R 1 . . H
H24 .7019 .8843 .7154 .038 Uiso calc R 1 . . H
H25 .5467 .7760 .6609 .033 Uiso calc R 1 . . H
H32 .7537 .3283 .9156 .043 Uiso calc R 1 . . H
H33 .7960 .1140 .9673 .047 Uiso calc R 1 . . H
H34 .8382 -.0248 .8855 .046 Uiso calc R 1 . . H
H35 .8520 .0497 .7520 .048 Uiso calc R 1 . . H
H36 .8059 .2636 .7004 .042 Uiso calc R 1 . . H
H42 .6652 .5818 .6148 .041 Uiso calc R 1 . . H
H43 .8212 .6426 .5182 .051 Uiso calc R 1 . . H
H44 1.0676 .5942 .5458 .055 Uiso calc R 1 . . H
H45 1.1580 .4866 .6691 .051 Uiso calc R 1 . . H
H46 1.0033 .4256 .7657 .042 Uiso calc R 1 . . H
H52 .2470 1.0138 .6780 .043 Uiso calc R 1 . . H
H53 .0696 1.1680 .5979 .054 Uiso calc R 1 . . H
H54 -.1246 1.1172 .5525 .049 Uiso calc R 1 . . H
H55 -.1420 .9118 .5892 .044 Uiso calc R 1 . . H
H56 .0318 .7587 .6711 .037 Uiso calc R 1 . . H
H62 .2731 .5284 .8016 .032 Uiso calc R 1 . . H
H63 .1838 .4463 .9208 .037 Uiso calc R 1 . . H
H64 .0671 .5787 1.0003 .039 Uiso calc R 1 . . H
H65 .0228 .7943 .9564 .037 Uiso calc R 1 . . H
H66 .1083 .8778 .8363 .034 Uiso calc R 1 . . H
H72 .3953 .8993 .5419 .053 Uiso calc PR .601(5) A 1 H
H73 .5157 .9330 .4261 .047 Uiso calc PR .601(5) A 1 H
H75 .4666 .6130 .3832 .043 Uiso calc PR .601(5) A 1 H
H76 .3545 .5844 .5020 .037 Uiso calc PR .601(5) A 1 H
H77 .6456 .8575 .3095 .044 Uiso calc PR .601(5) A 1 H
H82 .5815 .8607 -.0034 .053 Uiso calc PR .601(5) A 1 H
H83 .4949 .7698 .1132 .042 Uiso calc PR .601(5) A 1 H
H85 .8293 .8052 .2248 .030 Uiso calc PR .601(5) A 1 H
H86 .9269 .8708 .1060 .043 Uiso calc PR .601(5) A 1 H
H87 .5344 .6761 .2685 .040 Uiso calc PR .601(5) A 1 H
H72A .4864 .8851 .5272 .036 Uiso calc PR .399(5) A 2 H
H73A .5732 .8895 .4027 .036 Uiso calc PR .399(5) A 2 H
H75A .4049 .6029 .4024 .036 Uiso calc PR .399(5) A 2 H
H76A .3315 .5972 .5294 .036 Uiso calc PR .399(5) A 2 H
H77A .4837 .7221 .2711 .036 Uiso calc PR .399(5) A 2 H
H82A .5488 .8151 .0222 .036 Uiso calc PR .399(5) A 2 H
H83A .5049 .7706 .1534 .036 Uiso calc PR .399(5) A 2 H
H85A .8845 .8362 .1927 .036 Uiso calc PR .399(5) A 2 H
H86A .9055 .8956 .0600 .036 Uiso calc PR .399(5) A 2 H
H87A .7148 .8060 .3081 .036 Uiso calc PR .399(5) A 2 H

loop_
_atom_site_aniso_label
_atom_site_aniso_U_11
_atom_site_aniso_U_22
_atom_site_aniso_U_33
_atom_site_aniso_U_12
_atom_site_aniso_U_13
_atom_site_aniso_U_23
Fe1 .0211(2) .0260(3) .0252(3) -.00347(17) .00008(17) -.00507(19)
O1 .0255(11) .0264(12) .0386(13) -.0024(9) -.0046(9) -.0096(11)
O2 .0272(11) .0287(12) .0231(11) -.0050(9) .0031(9) -.0067(9)
C1 .0222(15) .0264(17) .0346(18) -.0021(12) -.0020(13) -.0079(14)
C11 .0238(15) .0230(17) .0271(16) -.0006(12) -.0025(12) -.0008(13)
C12 .0250(16) .0262(17) .0303(17) -.0043(13) -.0030(13) -.0014(14)
C13 .0285(17) .0328(19) .0271(17) -.0008(14) -.0016(13) -.0053(15)
C14 .0241(16) .0335(19) .0308(18) -.0041(13) -.0051(13) -.0064(15)
C15 .0235(15) .0311(18) .0279(17) -.0037(13) -.0027(13) -.0046(14)
C2 .0216(14) .0227(16) .0232(16) -.0021(12) .0005(12) -.0045(13)
C21 .0213(15) .0206(16) .0261(16) -.0019(12) .0002(12) -.0019(13)
C22 .0247(15) .0257(17) .0294(17) -.0027(13) .0020(13) -.0063(14)
C23 .0277(16) .0256(18) .0385(19) -.0059(13) -.0021(14) -.0075(15)
C24 .0239(16) .0307(18) .0368(19) -.0080(13) -.0003(14) -.0012(15)
C25 .0231(15) .0293(18) .0246(16) -.0021(13) .0019(12) -.0022(14)
C31 .0206(15) .0253(17) .0395(19) -.0016(12) -.0017(13) -.0055(15)
C32 .0320(17) .0283(19) .043(2) -.0001(14) -.0064(15) -.0086(16)
C33 .0340(18) .033(2) .043(2) -.0027(15) -.0057(15) .0017(17)
C34 .0259(17) .0259(19) .057(2) -.0020(14) -.0038(15) -.0051(17)
C35 .0313(18) .031(2) .056(2) -.0032(14) .0010(16) -.0154(18)
C36 .0305(17) .0293(19) .042(2) -.0041(14) -.0019(14) -.0066(16)
C41 .0306(17) .0243(17) .0344(18) -.0029(13) .0020(14) -.0123(15)
C42 .0352(18) .0335(19) .0367(19) -.0061(14) .0036(15) -.0160(16)
C43 .052(2) .042(2) .035(2) -.0144(17) .0102(16) -.0103(17)
C44 .049(2) .047(2) .045(2) -.0171(18) .0199(18) -.0214(19)
C45 .0318(18) .042(2) .057(2) -.0089(16) .0106(17) -.0226(19)
C46 .0309(17) .0333(19) .042(2) -.0051(14) .0042(15) -.0137(16)
C51 .0239(15) .0292(18) .0197(15) -.0025(13) .0012(12) -.0042(13)
C52 .0331(18) .033(2) .0383(19) -.0090(14) -.0051(15) -.0010(16)
C53 .044(2) .032(2) .047(2) -.0045(16) -.0053(17) .0064(17)
C54 .0340(19) .046(2) .0294(19) .0043(16) -.0034(15) .0009(17)
C55 .0273(17) .050(2) .0281(18) -.0009(15) -.0062(13) -.0114(16)
C56 .0291(16) .0331(19) .0290(17) -.0049(14) .0003(13) -.0080(15)
C61 .0178(14) .0286(17) .0219(15) -.0059(12) -.0016(12) -.0032(13)
C62 .0217(15) .0303(18) .0261(16) -.0060(13) -.0012(12) -.0036(14)
C63 .0240(15) .0338(19) .0318(18) -.0104(14) -.0026(13) .0036(15)
C64 .0234(16) .047(2) .0248(17) -.0096(14) -.0013(13) -.0007(16)
C65 .0210(15) .040(2) .0257(17) -.0027(13) .0026(12) -.0051(15)
C66 .0232(15) .0296(18) .0283(17) -.0034(13) -.0007(13) -.0034(14)
N71 .046(4) .037(3) .036(3) -.009(3) -.007(2) -.008(2)
C72 .035(4) .055(4) .037(3) -.005(3) .001(3) -.007(3)
C73 .046(4) .028(4) .045(4) -.009(3) -.001(3) -.011(3)
C74 .038(3) .032(5) .034(4) -.012(3) -.006(3) .005(3)
C75 .032(5) .033(4) .039(4) -.002(3) -.001(3) -.009(3)
C76 .037(3) .036(3) .018(4) -.007(3) .003(3) -.007(3)
C77 .035(3) .038(4) .040(4) -.011(3) .002(3) -.011(3)
N81 .032(3) .061(4) .032(3) -.016(3) -.002(3) -.014(3)
C82 .044(4) .076(6) .028(4) -.040(4) .023(3) -.019(4)
C83 .031(3) .043(4) .028(4) -.003(3) -.005(3) -.008(4)
C84 .020(3) .031(4) .039(4) -.002(3) .008(3) -.010(3)
C85 .014(3) .033(3) .019(3) .000(2) .008(2) .005(2)
C86 .034(3) .042(4) .024(3) -.007(3) -.001(3) .003(4)
C87 .030(3) .035(3) .034(3) -.006(2) .010(2) -.013(3)

loop_
_atom_type_symbol
_atom_type_description
_atom_type_scat_dispersion_real
_atom_type_scat_dispersion_imag
_atom_type_scat_source
C C .0033 .0016 'International Tables Vol C Tables 4.2.6.8 and 6.1.1.4'
H H .0000 .0000 'International Tables Vol C Tables 4.2.6.8 and 6.1.1.4'
Fe Fe .3463 .8444 'International Tables Vol C Tables 4.2.6.8 and 6.1.1.4'
N N .0061 .0033 'International Tables Vol C Tables 4.2.6.8 and 6.1.1.4'
O O .0106 .0060 'International Tables Vol C Tables 4.2.6.8 and 6.1.1.4'

loop_
_geom_angle_atom_site_label_1
_geom_angle_atom_site_label_2
_geom_angle_atom_site_label_3
_geom_angle
_geom_angle_publ_flag
C1 O1 H1 109.5 no
C2 O2 H2 109.5 no
O1 C1 C11 109.4(2) no
O1 C1 C31 102.4(2) no
C11 C1 C31 111.8(2) no
O1 C1 C41 109.9(2) no
C11 C1 C41 111.7(2) no
C31 C1 C41 111.3(2) no
C15 C11 C12 106.7(3) no
C15 C11 C1 129.0(3) no
C12 C11 C1 124.0(3) no
C13 C12 C11 108.7(3) no
C13 C12 H12 125.6 no
C11 C12 H12 125.6 no
C12 C13 C14 107.9(3) no
C12 C13 H13 126.0 no
C14 C13 H13 126.0 no
C15 C14 C13 108.1(3) no
C15 C14 H14 125.9 no
C13 C14 H14 125.9 no
C14 C15 C11 108.5(3) no
C14 C15 H15 125.8 no
C11 C15 H15 125.8 no
O2 C2 C61 107.6(2) no
O2 C2 C21 108.6(2) no
C61 C2 C21 110.8(2) no
O2 C2 C51 108.6(2) no
C61 C2 C51 110.2(2) no
C21 C2 C51 111.0(2) no
C22 C21 C25 106.8(3) no
C22 C21 C2 128.6(3) no
C25 C21 C2 124.3(3) no
C21 C22 C23 108.4(3) no
C21 C22 H22 125.8 no
C23 C22 H22 125.8 no
C24 C23 C22 107.8(3) no
C24 C23 H23 126.1 no
C22 C23 H23 126.1 no
C23 C24 C25 108.7(3) no
C23 C24 H24 125.7 no
C25 C24 H24 125.7 no
C24 C25 C21 108.2(3) no
C24 C25 H25 125.9 no
C21 C25 H25 125.9 no
C32 C31 C36 117.6(3) no
C32 C31 C1 122.9(3) no
C36 C31 C1 119.1(3) no
C31 C32 C33 121.1(3) no
C31 C32 H32 119.5 no
C33 C32 H32 119.5 no
C34 C33 C32 120.1(3) no
C34 C33 H33 119.9 no
C32 C33 H33 119.9 no
C33 C34 C35 119.8(3) no
C33 C34 H34 120.1 no
C35 C34 H34 120.1 no
C34 C35 C36 119.7(3) no
C34 C35 H35 120.2 no
C36 C35 H35 120.2 no
C35 C36 C31 121.6(3) no
C35 C36 H36 119.2 no
C31 C36 H36 119.2 no
C42 C41 C46 118.4(3) no
C42 C41 C1 121.4(3) no
C46 C41 C1 120.2(3) no
C41 C42 C43 120.9(3) no
C41 C42 H42 119.5 no
C43 C42 H42 119.5 no
C44 C43 C42 119.7(3) no
C44 C43 H43 120.1 no
C42 C43 H43 120.1 no
C45 C44 C43 120.1(3) no
C45 C44 H44 119.9 no
C43 C44 H44 119.9 no
C44 C45 C46 120.2(3) no
C44 C45 H45 119.9 no
C46 C45 H45 119.9 no
C45 C46 C41 120.6(3) no
C45 C46 H46 119.7 no
C41 C46 H46 119.7 no
C52 C51 C56 118.4(3) no
C52 C51 C2 123.2(3) no
C56 C51 C2 118.4(3) no
C51 C52 C53 121.3(3) no
C51 C52 H52 119.4 no
C53 C52 H52 119.4 no
C54 C53 C52 120.0(3) no
C54 C53 H53 120.0 no
C52 C53 H53 120.0 no
C53 C54 C55 119.3(3) no
C53 C54 H54 120.4 no
C55 C54 H54 120.4 no
C56 C55 C54 120.7(3) no
C56 C55 H55 119.6 no
C54 C55 H55 119.6 no
C55 C56 C51 120.3(3) no
C55 C56 H56 119.9 no
C51 C56 H56 119.9 no
C62 C61 C66 118.8(3) no
C62 C61 C2 121.4(3) no
C66 C61 C2 119.7(3) no
C61 C62 C63 120.5(3) no
C61 C62 H62 119.7 no
C63 C62 H62 119.7 no
C64 C63 C62 120.1(3) no
C64 C63 H63 119.9 no
C62 C63 H63 119.9 no
C65 C64 C63 119.8(3) no
C65 C64 H64 120.1 no
C63 C64 H64 120.1 no
C64 C65 C66 120.3(3) no
C64 C65 H65 119.8 no
C66 C65 H65 119.8 no
C65 C66 C61 120.2(3) no
C65 C66 H66 119.9 no
C61 C66 H66 119.9 no
C72 N71 C76 117.0(4) no
N71 C72 C73 120.4(5) no
N71 C72 H72 119.8 no
C73 C72 H72 119.8 no
C72 C73 C74 122.0(6) no
C72 C73 H73 119.0 no
C74 C73 H73 119.0 no
C75 C74 C73 117.9(7) no
C75 C74 C77 121.1(3) no
C73 C74 C77 120.9(3) no
C76 C75 C74 116.6(7) no
C76 C75 H75 121.7 no
C74 C75 H75 121.7 no
N71 C76 C75 126.0(7) no
N71 C76 H76 117.0 no
C75 C76 H76 117.0 no
C87 C77 C74 121.4(3) no
C87 C77 H77 119.3 no
C74 C77 H77 119.3 no
C86 N81 C82 118.8(6) no
N81 C82 C83 120.7(6) no
N81 C82 H82 119.7 no
C83 C82 H82 119.7 no
C82 C83 C84 122.1(6) no
C82 C83 H83 119.0 no
C84 C83 H83 119.0 no
C85 C84 C83 115.1(5) no
C85 C84 C87 122.6(3) no
C83 C84 C87 122.3(3) no
C86 C85 C84 121.6(5) no
C86 C85 H85 119.2 no
C84 C85 H85 119.2 no
N81 C86 C85 121.4(5) no
N81 C86 H86 119.3 no
C85 C86 H86 119.3 no
C77 C87 C84 117.3(3) no
C77 C87 H87 121.3 no
C84 C87 H87 121.3 no
C72A N71A C76A 118.1(7) no
N71A C72A C73A 125.4(8) no
N71A C72A H72A 117.3 no
C73A C72A H72A 117.3 no
C72A C73A C74A 117.3(11) no
C72A C73A H73A 121.4 no
C74A C73A H73A 121.4 no
C75A C74A C73A 116.6(14) no
C75A C74A C77A 121.6(7) no
C73A C74A C77A 121.7(7) no
C76A C75A C74A 123.9(16) no
C76A C75A H75A 118.0 no
C74A C75A H75A 118.0 no
N71A C76A C75A 118.6(13) no
N71A C76A H76A 120.7 no
C75A C76A H76A 120.7 no
C87A C77A C74A 121.1(5) no
C87A C77A H77A 119.5 no
C74A C77A H77A 119.5 no
C86A N81A C82A 114.2(12) no
N81A C82A C83A 124.6(12) no
N81A C82A H82A 117.7 no
C83A C82A H82A 117.7 no
C82A C83A C84A 119.5(12) no
C82A C83A H83A 120.3 no
C84A C83A H83A 120.3 no
C85A C84A C83A 117.5(11) no
C85A C84A C87A 121.0(5) no
C83A C84A C87A 121.1(6) no
C86A C85A C84A 118.3(10) no
C86A C85A H85A 120.8 no
C84A C85A H85A 120.8 no
N81A C86A C85A 125.7(11) no
N81A C86A H86A 117.1 no
C85A C86A H86A 117.1 no
C77A C87A C84A 120.9(5) no
C77A C87A H87A 119.5 no
C84A C87A H87A 119.5 no

loop_
_geom_bond_atom_site_label_1
_geom_bond_atom_site_label_2
_geom_bond_site_symmetry_2
_geom_bond_distance
_geom_bond_publ_flag
Fe1 C24 . 2.038(3) no
Fe1 C14 . 2.040(3) no
Fe1 C13 . 2.040(3) no
Fe1 C22 . 2.041(3) no
Fe1 C23 . 2.041(3) no
Fe1 C12 . 2.044(3) no
Fe1 C25 . 2.044(3) no
Fe1 C15 . 2.046(3) no
Fe1 C11 . 2.050(3) no
Fe1 C21 . 2.054(3) no
O1 C1 . 1.447(3) no
O1 H1 . .84 no
O2 C2 . 1.435(3) no
O2 H2 . .84 no
C1 C11 . 1.512(4) no
C1 C31 . 1.536(4) no
C1 C41 . 1.539(4) no
C11 C15 . 1.431(4) no
C11 C12 . 1.432(4) no
C12 C13 . 1.413(4) no
C12 H12 . .95 no
C13 C14 . 1.420(4) no
C13 H13 . .95 no
C14 C15 . 1.417(4) no
C14 H14 . .95 no
C15 H15 . .95 no
C2 C61 . 1.528(4) no
C2 C21 . 1.535(4) no
C2 C51 . 1.538(4) no
C21 C22 . 1.426(4) no
C21 C25 . 1.433(4) no
C22 C23 . 1.431(4) no
C22 H22 . .95 no
C23 C24 . 1.402(4) no
C23 H23 . .95 no
C24 C25 . 1.419(4) no
C24 H24 . .95 no
C25 H25 . .95 no
C31 C32 . 1.388(4) no
C31 C36 . 1.396(4) no
C32 C33 . 1.394(5) no
C32 H32 . .95 no
C33 C34 . 1.380(5) no
C33 H33 . .95 no
C34 C35 . 1.382(5) no
C34 H34 . .95 no
C35 C36 . 1.387(5) no
C35 H35 . .95 no
C36 H36 . .95 no
C41 C42 . 1.387(4) no
C41 C46 . 1.398(4) no
C42 C43 . 1.395(5) no
C42 H42 . .95 no
C43 C44 . 1.382(5) no
C43 H43 . .95 no
C44 C45 . 1.376(5) no
C44 H44 . .95 no
C45 C46 . 1.389(5) no
C45 H45 . .95 no
C46 H46 . .95 no
C51 C52 . 1.377(4) no
C51 C56 . 1.401(4) no
C52 C53 . 1.397(4) no
C52 H52 . .95 no
C53 C54 . 1.376(5) no
C53 H53 . .95 no
C54 C55 . 1.387(5) no
C54 H54 . .95 no
C55 C56 . 1.385(4) no
C55 H55 . .95 no
C56 H56 . .95 no
C61 C62 . 1.390(4) no
C61 C66 . 1.396(4) no
C62 C63 . 1.392(4) no
C62 H62 . .95 no
C63 C64 . 1.382(4) no
C63 H63 . .95 no
C64 C65 . 1.381(5) no
C64 H64 . .95 no
C65 C66 . 1.392(4) no
C65 H65 . .95 no
C66 H66 . .95 no
N71 C72 . 1.3492(10) no
N71 C76 . 1.3496(10) no
C72 C73 . 1.3882(10) no
C72 H72 . .95 no
C73 C74 . 1.3917(10) no
C73 H73 . .95 no
C74 C75 . 1.3911(10) no
C74 C77 . 1.529(5) no
C75 C76 . 1.3895(10) no
C75 H75 . .95 no
C76 H76 . .95 no
C77 C87 . 1.3376(10) no
C77 H77 . .95 no
N81 C86 . 1.3493(10) no
N81 C82 . 1.3497(10) no
C82 C83 . 1.3887(10) no
C82 H82 . .95 no
C83 C84 . 1.3909(10) no
C83 H83 . .95 no
C84 C85 . 1.3899(10) no
C84 C87 . 1.511(4) no
C85 C86 . 1.3890(10) no
C85 H85 . .95 no
C86 H86 . .95 no
C87 H87 . .95 no
N71A C72A . 1.3496(10) no
N71A C76A . 1.3498(10) no
C72A C73A . 1.3896(10) no
C72A H72A . .95 no
C73A C74A . 1.3907(10) no
C73A H73A . .95 no
C74A C75A . 1.3907(10) no
C74A C77A . 1.522(10) no
C75A C76A . 1.3896(10) no
C75A H75A . .95 no
C76A H76A . .95 no
C77A C87A . 1.3390(10) no
C77A H77A . .95 no
N81A C86A . 1.3493(10) no
N81A C82A . 1.3495(10) no
C82A C83A . 1.3896(10) no
C82A H82A . .95 no
C83A C84A . 1.3904(10) no
C83A H83A . .95 no
C84A C85A . 1.3900(10) no
C84A C87A . 1.531(8) no
C85A C86A . 1.3894(10) no
C85A H85A . .95 no
C86A H86A . .95 no
C87A H87A . .95 no

loop_
_geom_hbond_atom_site_label_D
_geom_hbond_atom_site_label_H
_geom_hbond_atom_site_label_A
_geom_hbond_distance_DH
_geom_hbond_distance_HA
_geom_hbond_distance_DA
_geom_hbond_angle_DHA
_geom_hbond_publ_flag
O1 H1 O2 .84 2.05 2.787(3) 147 y
O2 H2 N71 .84 1.96 2.786(4) 168 y

loop_
_geom_torsion_atom_site_label_1
_geom_torsion_atom_site_label_2
_geom_torsion_atom_site_label_3
_geom_torsion_atom_site_label_4
_geom_torsion
_geom_torsion_publ_flag
O1 C1 C11 C15 -147.2(3) no
C31 C1 C11 C15 100.1(3) no
C41 C1 C11 C15 -25.3(4) no
O1 C1 C11 C12 39.6(4) no
C31 C1 C11 C12 -73.1(3) no
C41 C1 C11 C12 161.5(3) no
C15 C11 C12 C13 .7(3) no
C1 C11 C12 C13 175.1(3) no
C11 C12 C13 C14 -.5(3) no
C12 C13 C14 C15 .1(3) no
C13 C14 C15 C11 .3(3) no
C12 C11 C15 C14 -.6(3) no
C1 C11 C15 C14 -174.7(3) no
O2 C2 C21 C22 -156.5(3) no
C61 C2 C21 C22 -38.6(4) no
C51 C2 C21 C22 84.2(4) no
O2 C2 C21 C25 30.0(4) no
C61 C2 C21 C25 147.9(3) no
C51 C2 C21 C25 -89.3(3) no
C25 C21 C22 C23 .0(3) no
C2 C21 C22 C23 -174.4(3) no
C21 C22 C23 C24 -.1(3) no
C22 C23 C24 C25 .2(3) no
C23 C24 C25 C21 -.1(3) no
C22 C21 C25 C24 .1(3) no
C2 C21 C25 C24 174.8(3) no
O1 C1 C31 C32 -106.4(3) no
C11 C1 C31 C32 10.6(4) no
C41 C1 C31 C32 136.2(3) no
O1 C1 C31 C36 67.0(3) no
C11 C1 C31 C36 -176.0(2) no
C41 C1 C31 C36 -50.4(3) no
C36 C31 C32 C33 -3.8(4) no
C1 C31 C32 C33 169.7(3) no
C31 C32 C33 C34 1.2(5) no
C32 C33 C34 C35 2.2(5) no
C33 C34 C35 C36 -2.7(5) no
C34 C35 C36 C31 .0(5) no
C32 C31 C36 C35 3.2(4) no
C1 C31 C36 C35 -170.6(3) no
O1 C1 C41 C42 14.2(4) no
C11 C1 C41 C42 -107.4(3) no
C31 C1 C41 C42 126.9(3) no
O1 C1 C41 C46 -165.7(3) no
C11 C1 C41 C46 72.7(4) no
C31 C1 C41 C46 -52.9(4) no
C46 C41 C42 C43 -.8(5) no
C1 C41 C42 C43 179.3(3) no
C41 C42 C43 C44 .4(5) no
C42 C43 C44 C45 -.1(5) no
C43 C44 C45 C46 .1(5) no
C44 C45 C46 C41 -.5(5) no
C42 C41 C46 C45 .8(5) no
C1 C41 C46 C45 -179.3(3) no
O2 C2 C51 C52 -122.8(3) no
C61 C2 C51 C52 119.6(3) no
C21 C2 C51 C52 -3.5(4) no
O2 C2 C51 C56 56.1(3) no
C61 C2 C51 C56 -61.5(3) no
C21 C2 C51 C56 175.4(2) no
C56 C51 C52 C53 -.2(5) no
C2 C51 C52 C53 178.7(3) no
C51 C52 C53 C54 -.6(5) no
C52 C53 C54 C55 .6(5) no
C53 C54 C55 C56 .2(5) no
C54 C55 C56 C51 -.9(5) no
C52 C51 C56 C55 .9(4) no
C2 C51 C56 C55 -178.0(3) no
O2 C2 C61 C62 10.1(3) no
C21 C2 C61 C62 -108.5(3) no
C51 C2 C61 C62 128.3(3) no
O2 C2 C61 C66 -170.6(2) no
C21 C2 C61 C66 70.9(3) no
C51 C2 C61 C66 -52.3(3) no
C66 C61 C62 C63 -4.0(4) no
C2 C61 C62 C63 175.4(2) no
C61 C62 C63 C64 .3(4) no
C62 C63 C64 C65 2.9(4) no
C63 C64 C65 C66 -2.4(4) no
C64 C65 C66 C61 -1.4(4) no
C62 C61 C66 C65 4.5(4) no
C2 C61 C66 C65 -174.9(2) no
C76 N71 C72 C73 -3.1(8) no
N71 C72 C73 C74 1.2(8) no
C72 C73 C74 C75 2.0(11) no
C72 C73 C74 C77 -179.4(5) no
C73 C74 C75 C76 -3.0(12) no
C77 C74 C75 C76 178.3(8) no
C72 N71 C76 C75 2.0(12) no
C74 C75 C76 N71 1.1(14) no
C73 C74 C77 C87 -161.5(6) y
C75 C74 C77 C87 17.1(10) y
C86 N81 C82 C83 -4.6(9) no
N81 C82 C83 C84 7.8(9) no
C82 C83 C84 C85 -5.9(9) no
C82 C83 C84 C87 174.7(6) no
C83 C84 C85 C86 1.4(10) no
C87 C84 C85 C86 -179.2(6) no
C82 N81 C86 C85 .2(10) no
C84 C85 C86 N81 1.4(11) no
C74 C77 C87 C84 172.0(5) no
C83 C84 C87 C77 -139.5(6) y
C85 C84 C87 C77 41.2(8) y
C76A N71A C72A C73A .0(13) no
N71A C72A C73A C74A 1.4(13) no
C72A C73A C74A C75A -1.1(19) no
C72A C73A C74A C77A 175.6(9) no
C73A C74A C75A C76A -1(3) no
C77A C74A C75A C76A -177.3(14) no
C72A N71A C76A C75A -2(2) no
C74A C75A C76A N71A 2(3) no
C73A C74A C77A C87A 31.1(18) y
C75A C74A C77A C87A -152.3(13) y
C86A N81A C82A C83A -.8(13) no
N81A C82A C83A C84A -.8(13) no
C82A C83A C84A C85A -.6(18) no
C82A C83A C84A C87A 172.4(9) no
C83A C84A C85A C86A 3(2) no
C87A C84A C85A C86A -169.6(11) no
C82A N81A C86A C85A 4(2) no
C84A C85A C86A N81A -6(2) no
C74A C77A C87A C84A -174.5(10) no
C83A C84A C87A C77A 10.8(16) y
C85A C84A C87A C77A -176.5(11) y
